data_4127548
loop_
_publ_author_name
'Farrell, Jeffrey M.'
'M\"utzel, Carina'
'Bialas, David'
'Rudolf, Maximilian'
'Menekse, Kaan'
'Krause, Ana-Maria'
'Stolte, Matthias'
'W\"urthner, Frank'

_publ_section_title
;
 Tunable Low-LUMO Boron-Doped Polycyclic Aromatic Hydrocarbons by General
 One-Pot C-H Borylations.
;
_journal_issue 22
_journal_name_full 'Journal of the American Chemical Society'
_journal_page_first 9096
_journal_page_last 9104
_journal_paper_doi 10.1021/jacs.9b04675
_journal_volume 141
_journal_year 2019
_chemical_formula_moiety 'C30 H12 F10'
_chemical_formula_sum 'C30 H12 F10'
_chemical_formula_weight 562.40
_space_group_crystal_system monoclinic
_space_group_IT_number 14
_space_group_name_Hall '-P 2ybc'
_space_group_name_H-M_alt 'P 1 21/c 1'
_symmetry_space_group_name_Hall '-P 2ybc'
_symmetry_space_group_name_H-M 'P 1 21/c 1'
_atom_sites_solution_hydrogens geom
_audit_creation_method SHELXL-2014/7
_cell_angle_alpha 90
_cell_angle_beta 98.4482(13)
_cell_angle_gamma 90
_cell_formula_units_Z 4
_cell_length_a 13.5878(4)
_cell_length_b 7.1239(2)
_cell_length_c 22.9259(7)
_cell_measurement_reflns_used 9929
_cell_measurement_temperature 100(2)
_cell_measurement_theta_max 72.13
_cell_measurement_theta_min 3.29
_cell_volume 2195.10(11)
_computing_cell_refinement 'Bruker SAINT'
_computing_data_collection 'Bruker APEX3'
_computing_data_reduction 'Bruker SAINT'
_computing_molecular_graphics 'Bruker SHELXTL'
_computing_publication_material 'Bruker SHELXTL'
_computing_structure_refinement 'SHELXL-2014/7 (Sheldrick, 2014)'
_computing_structure_solution 'SHELXS-97 (Sheldrick 2008)'
_diffrn_ambient_temperature 100(2)
_diffrn_measured_fraction_theta_full 0.999
_diffrn_measured_fraction_theta_max 0.999
_diffrn_measurement_device_type Bruker-Kappa-D8Quest_Photon100
_diffrn_measurement_method omega_and_phi_scan
_diffrn_radiation_type CuK\a
_diffrn_radiation_wavelength 1.54178
_diffrn_reflns_av_R_equivalents 0.0638
_diffrn_reflns_av_unetI/netI 0.0366
_diffrn_reflns_Laue_measured_fraction_full 0.999
_diffrn_reflns_Laue_measured_fraction_max 0.999
_diffrn_reflns_limit_h_max 16
_diffrn_reflns_limit_h_min -16
_diffrn_reflns_limit_k_max 8
_diffrn_reflns_limit_k_min -8
_diffrn_reflns_limit_l_max 27
_diffrn_reflns_limit_l_min -28
_diffrn_reflns_number 23328
_diffrn_reflns_point_group_measured_fraction_full 0.999
_diffrn_reflns_point_group_measured_fraction_max 0.999
_diffrn_reflns_theta_full 67.679
_diffrn_reflns_theta_max 72.126
_diffrn_reflns_theta_min 3.288
_diffrn_source Cu/K(alpha)_ImuS_Microsource
_exptl_absorpt_coefficient_mu 1.400
_exptl_absorpt_correction_T_max 0.7536
_exptl_absorpt_correction_T_min 0.5185
_exptl_absorpt_correction_type multi-scan
_exptl_absorpt_process_details Bruker-SADABS
_exptl_crystal_colour yellow
_exptl_crystal_density_diffrn 1.702
_exptl_crystal_description needle
_exptl_crystal_F_000 1128
_exptl_crystal_size_max 0.534
_exptl_crystal_size_mid 0.055
_exptl_crystal_size_min 0.034
_refine_diff_density_max 0.884
_refine_diff_density_min -0.418
_refine_diff_density_rms 0.086
_refine_ls_extinction_method none
_refine_ls_goodness_of_fit_ref 1.083
_refine_ls_hydrogen_treatment constr
_refine_ls_matrix_type full
_refine_ls_number_parameters 361
_refine_ls_number_reflns 4325
_refine_ls_number_restraints 0
_refine_ls_restrained_S_all 1.083
_refine_ls_R_factor_all 0.0647
_refine_ls_R_factor_gt 0.0600
_refine_ls_shift/su_max 0.000
_refine_ls_shift/su_mean 0.000
_refine_ls_structure_factor_coef Fsqd
_refine_ls_weighting_details 'w=1/[\s^2^(Fo^2^)+(0.0748P)^2^+3.4335P] where P=(Fo^2^+2Fc^2^)/3'
_refine_ls_weighting_scheme calc
_refine_ls_wR_factor_gt 0.1643
_refine_ls_wR_factor_ref 0.1684
_reflns_Friedel_coverage 0.000
_reflns_number_gt 3914
_reflns_number_total 4325
_reflns_threshold_expression 'I > 2\s(I)'
_cod_data_source_file ja9b04675_si_002.cif
_cod_data_source_block 499_JF_Edukt
_cod_database_code 4127548
_shelx_shelxl_version_number 2014/7
_shelx_space_group_comment
;
The symmetry employed for this shelxl refinement is uniquely defined
by the following loop, which should always be used as a source of
symmetry information in preference to the above space-group names.
They are only intended as comments.
;
_shelx_estimated_absorpt_t_min 0.522
_shelx_estimated_absorpt_t_max 0.954

loop_
_space_group_symop_operation_xyz
'x, y, z'
'-x, y+1/2, -z+1/2'
'-x, -y, -z'
'x, -y-1/2, z-1/2'

loop_
_atom_site_label
_atom_site_type_symbol
_atom_site_fract_x
_atom_site_fract_y
_atom_site_fract_z
_atom_site_U_iso_or_equiv
_atom_site_adp_type
_atom_site_occupancy
_atom_site_site_symmetry_order
_atom_site_calc_flag
_atom_site_refinement_flags_posn
_atom_site_refinement_flags_adp
F1 F -0.12844(11) 0.5393(3) 0.28884(7) 0.0360(4) Uani 1 1 d . .
F2 F -0.29570(12) 0.5530(3) 0.33831(8) 0.0480(5) Uani 1 1 d . .
F3 F -0.28750(13) 0.6319(3) 0.45359(8) 0.0499(5) Uani 1 1 d . .
F4 F -0.10999(13) 0.6992(3) 0.52157(7) 0.0405(4) Uani 1 1 d . .
F5 F 0.05775(11) 0.6906(2) 0.47315(7) 0.0341(4) Uani 1 1 d . .
F11 F 0.47386(11) 0.3231(2) 0.04470(6) 0.0296(4) Uani 1 1 d . .
F12 F 0.63423(12) 0.3366(2) -0.01082(7) 0.0359(4) Uani 1 1 d . .
F13 F 0.81110(12) 0.4597(3) 0.04734(8) 0.0386(4) Uani 1 1 d . .
F14 F 0.82793(11) 0.5516(2) 0.16302(7) 0.0350(4) Uani 1 1 d . .
F15 F 0.67039(10) 0.5308(2) 0.22032(6) 0.0296(4) Uani 1 1 d . .
C1 C 0.18377(17) 0.5083(3) 0.28727(10) 0.0189(5) Uani 1 1 d . .
C2 C 0.27702(17) 0.4837(3) 0.32264(10) 0.0178(5) Uani 1 1 d . .
C3 C 0.28736(18) 0.4465(3) 0.38470(10) 0.0208(5) Uani 1 1 d . .
H3 H 0.2294 0.4411 0.4033 0.025 Uiso 1 1 calc R U
C4 C 0.37801(19) 0.4188(3) 0.41763(11) 0.0237(5) Uani 1 1 d . .
H4 H 0.3825 0.3959 0.4588 0.028 Uiso 1 1 calc R U
C5 C 0.46609(18) 0.4240(3) 0.39093(11) 0.0231(5) Uani 1 1 d . .
H5 H 0.5291 0.4047 0.4142 0.028 Uiso 1 1 calc R U
C6 C 0.46005(17) 0.4563(3) 0.33227(11) 0.0197(5) Uani 1 1 d . .
H6 H 0.5194 0.4582 0.3150 0.024 Uiso 1 1 calc R U
C7 C 0.36659(16) 0.4877(3) 0.29556(10) 0.0172(5) Uani 1 1 d . .
C8 C 0.36115(17) 0.5171(3) 0.23440(10) 0.0185(5) Uani 1 1 d . .
C9 C 0.26810(18) 0.5454(3) 0.19931(10) 0.0204(5) Uani 1 1 d . .
C10 C 0.2579(2) 0.5895(4) 0.13755(11) 0.0261(5) Uani 1 1 d . .
H10 H 0.3160 0.6012 0.1194 0.031 Uiso 1 1 calc R U
C11 C 0.1672(2) 0.6149(4) 0.10438(11) 0.0314(6) Uani 1 1 d . .
H11 H 0.1630 0.6430 0.0636 0.038 Uiso 1 1 calc R U
C12 C 0.0787(2) 0.5995(4) 0.13048(12) 0.0300(6) Uani 1 1 d . .
H12 H 0.0156 0.6138 0.1069 0.036 Uiso 1 1 calc R U
C13 C 0.08453(18) 0.5643(4) 0.18900(11) 0.0254(5) Uani 1 1 d . .
H13 H 0.0249 0.5573 0.2060 0.030 Uiso 1 1 calc R U
C14 C 0.17826(17) 0.5374(3) 0.22604(10) 0.0192(5) Uani 1 1 d . .
C21 C 0.08705(15) 0.5039(3) 0.31339(10) 0.0184(5) Uani 1 1 d . .
H21 H 0.0380 0.4155 0.2975 0.022 Uiso 1 1 calc R U
C22 C 0.06671(18) 0.6089(4) 0.35482(11) 0.0250(5) Uani 1 1 d . .
H22 H 0.1167 0.6946 0.3714 0.030 Uiso 1 1 calc R U
C23 C -0.02855(17) 0.6097(3) 0.37971(11) 0.0227(5) Uani 1 1 d . .
C24 C -0.12084(19) 0.5765(4) 0.34648(11) 0.0276(6) Uani 1 1 d . .
C25 C -0.20755(19) 0.5845(4) 0.37134(12) 0.0319(6) Uani 1 1 d . .
C26 C -0.2050(2) 0.6255(4) 0.42995(13) 0.0349(6) Uani 1 1 d . .
C27 C -0.1145(2) 0.6610(4) 0.46397(11) 0.0300(6) Uani 1 1 d . .
C28 C -0.02929(19) 0.6548(4) 0.43830(12) 0.0273(5) Uani 1 1 d . .
C31 C 0.45591(17) 0.5224(3) 0.20892(10) 0.0198(5) Uani 1 1 d . .
H31 H 0.5074 0.6024 0.2271 0.024 Uiso 1 1 calc R U
C32 C 0.47340(17) 0.4228(3) 0.16234(10) 0.0199(5) Uani 1 1 d . .
H32 H 0.4228 0.3384 0.1456 0.024 Uiso 1 1 calc R U
C33 C 0.56431(17) 0.4321(3) 0.13448(11) 0.0201(5) Uani 1 1 d . .
C34 C 0.55978(18) 0.3817(3) 0.07544(11) 0.0228(5) Uani 1 1 d . .
C35 C 0.6415(2) 0.3893(4) 0.04581(11) 0.0262(5) Uani 1 1 d . .
C36 C 0.73101(19) 0.4487(4) 0.07552(12) 0.0271(6) Uani 1 1 d . .
C37 C 0.73982(18) 0.4967(3) 0.13423(12) 0.0255(5) Uani 1 1 d . .
C38 C 0.65728(18) 0.4863(3) 0.16319(11) 0.0222(5) Uani 1 1 d . .

loop_
_atom_site_aniso_label
_atom_site_aniso_U_11
_atom_site_aniso_U_22
_atom_site_aniso_U_33
_atom_site_aniso_U_23
_atom_site_aniso_U_13
_atom_site_aniso_U_12
F1 0.0251(7) 0.0571(11) 0.0250(8) -0.0035(7) 0.0007(6) 0.0029(7)
F2 0.0206(8) 0.0824(15) 0.0400(9) -0.0010(10) 0.0014(7) 0.0045(8)
F3 0.0317(9) 0.0752(14) 0.0450(10) 0.0005(10) 0.0129(7) 0.0112(9)
F4 0.0471(10) 0.0472(11) 0.0296(8) -0.0070(7) 0.0137(7) 0.0048(8)
F5 0.0320(8) 0.0394(9) 0.0299(8) -0.0079(7) 0.0014(6) -0.0055(7)
F11 0.0288(7) 0.0338(9) 0.0254(7) -0.0048(6) 0.0011(6) -0.0008(6)
F12 0.0456(9) 0.0402(9) 0.0242(8) -0.0046(7) 0.0129(7) 0.0020(8)
F13 0.0326(8) 0.0422(10) 0.0466(10) 0.0006(8) 0.0243(7) -0.0009(7)
F14 0.0200(7) 0.0385(9) 0.0466(9) -0.0064(8) 0.0057(6) -0.0033(6)
F15 0.0243(7) 0.0375(9) 0.0263(7) -0.0046(6) 0.0015(6) -0.0006(6)
C1 0.0203(11) 0.0112(10) 0.0262(12) -0.0024(9) 0.0063(9) -0.0012(8)
C2 0.0215(11) 0.0106(10) 0.0221(11) -0.0016(8) 0.0055(9) -0.0001(8)
C3 0.0246(11) 0.0146(11) 0.0246(12) -0.0010(9) 0.0082(9) 0.0010(9)
C4 0.0310(12) 0.0193(12) 0.0211(11) 0.0001(9) 0.0045(9) 0.0016(10)
C5 0.0230(11) 0.0190(12) 0.0262(12) -0.0028(10) 0.0001(9) 0.0013(9)
C6 0.0192(11) 0.0127(10) 0.0275(12) -0.0021(9) 0.0041(9) 0.0001(8)
C7 0.0206(11) 0.0077(10) 0.0235(11) -0.0013(8) 0.0041(9) -0.0005(8)
C8 0.0221(11) 0.0109(10) 0.0235(11) -0.0005(9) 0.0068(9) 0.0000(8)
C9 0.0262(12) 0.0128(11) 0.0228(11) -0.0002(9) 0.0057(9) 0.0025(9)
C10 0.0323(13) 0.0227(12) 0.0244(12) 0.0028(10) 0.0074(10) 0.0077(10)
C11 0.0402(14) 0.0310(14) 0.0228(12) 0.0019(11) 0.0041(11) 0.0111(12)
C12 0.0283(13) 0.0298(14) 0.0293(13) -0.0031(11) -0.0045(10) 0.0100(11)
C13 0.0240(12) 0.0194(12) 0.0323(13) -0.0054(10) 0.0027(10) 0.0041(10)
C14 0.0198(11) 0.0129(10) 0.0247(11) -0.0021(9) 0.0026(9) 0.0020(8)
C21 0.0110(9) 0.0140(10) 0.0290(12) 0.0056(9) -0.0016(8) -0.0029(8)
C22 0.0202(11) 0.0222(12) 0.0320(13) 0.0021(11) 0.0012(9) -0.0028(9)
C23 0.0215(11) 0.0184(12) 0.0283(12) 0.0008(10) 0.0036(9) 0.0034(9)
C24 0.0275(13) 0.0305(14) 0.0251(12) 0.0010(11) 0.0052(10) 0.0043(11)
C25 0.0191(12) 0.0416(16) 0.0336(14) 0.0019(12) -0.0008(10) 0.0061(11)
C26 0.0373(14) 0.0365(16) 0.0330(14) 0.0038(12) 0.0121(11) 0.0113(13)
C27 0.0356(14) 0.0303(14) 0.0254(13) 0.0001(11) 0.0083(10) 0.0062(11)
C28 0.0282(12) 0.0228(13) 0.0307(13) 0.0011(10) 0.0042(10) 0.0003(10)
C31 0.0218(11) 0.0136(11) 0.0244(11) 0.0036(9) 0.0049(9) -0.0016(9)
C32 0.0189(10) 0.0150(11) 0.0263(12) 0.0025(9) 0.0053(9) 0.0010(9)
C33 0.0224(11) 0.0130(10) 0.0257(12) 0.0018(9) 0.0061(9) 0.0024(9)
C34 0.0267(12) 0.0173(11) 0.0246(12) 0.0005(9) 0.0045(9) 0.0010(9)
C35 0.0350(13) 0.0207(12) 0.0245(12) 0.0003(10) 0.0097(10) 0.0031(10)
C36 0.0271(12) 0.0209(12) 0.0369(14) 0.0035(11) 0.0162(10) 0.0026(10)
C37 0.0208(11) 0.0176(11) 0.0381(14) -0.0006(10) 0.0044(10) -0.0005(9)
C38 0.0239(11) 0.0187(11) 0.0243(12) 0.0000(9) 0.0047(9) 0.0011(9)

loop_
_atom_type_symbol
_atom_type_description
_atom_type_scat_dispersion_real
_atom_type_scat_dispersion_imag
_atom_type_scat_source
C C 0.0181 0.0091 'International Tables Vol C Tables 4.2.6.8 and 6.1.1.4'
H H 0.0000 0.0000 'International Tables Vol C Tables 4.2.6.8 and 6.1.1.4'
F F 0.0727 0.0534 'International Tables Vol C Tables 4.2.6.8 and 6.1.1.4'

loop_
_geom_angle_atom_site_label_1
_geom_angle_atom_site_label_2
_geom_angle_atom_site_label_3
_geom_angle
C14 C1 C2 120.1(2)
C14 C1 C21 118.2(2)
C2 C1 C21 121.7(2)
C1 C2 C3 122.8(2)
C1 C2 C7 119.5(2)
C3 C2 C7 117.6(2)
C4 C3 C2 121.7(2)
C4 C3 H3 119.1
C2 C3 H3 119.1
C3 C4 C5 120.5(2)
C3 C4 H4 119.8
C5 C4 H4 119.8
C6 C5 C4 120.0(2)
C6 C5 H5 120.0
C4 C5 H5 120.0
C5 C6 C7 121.9(2)
C5 C6 H6 119.1
C7 C6 H6 119.1
C8 C7 C6 121.3(2)
C8 C7 C2 120.4(2)
C6 C7 C2 118.3(2)
C7 C8 C9 120.1(2)
C7 C8 C31 118.1(2)
C9 C8 C31 121.8(2)
C8 C9 C10 122.8(2)
C8 C9 C14 119.7(2)
C10 C9 C14 117.5(2)
C11 C10 C9 121.9(2)
C11 C10 H10 119.1
C9 C10 H10 119.1
C10 C11 C12 120.4(2)
C10 C11 H11 119.8
C12 C11 H11 119.8
C13 C12 C11 120.0(2)
C13 C12 H12 120.0
C11 C12 H12 120.0
C12 C13 C14 121.9(2)
C12 C13 H13 119.1
C14 C13 H13 119.1
C1 C14 C13 121.4(2)
C1 C14 C9 120.2(2)
C13 C14 C9 118.4(2)
C22 C21 C1 125.2(2)
C22 C21 H21 117.4
C1 C21 H21 117.4
C21 C22 C23 125.8(2)
C21 C22 H22 117.1
C23 C22 H22 117.1
C28 C23 C24 116.0(2)
C28 C23 C22 120.3(2)
C24 C23 C22 123.7(2)
F1 C24 C25 117.9(2)
F1 C24 C23 120.6(2)
C25 C24 C23 121.5(2)
F2 C25 C26 118.8(2)
F2 C25 C24 120.4(2)
C26 C25 C24 120.8(2)
F3 C26 C25 120.8(3)
F3 C26 C27 120.2(3)
C25 C26 C27 119.0(3)
F4 C27 C28 120.6(2)
F4 C27 C26 120.1(2)
C28 C27 C26 119.3(2)
F5 C28 C27 117.4(2)
F5 C28 C23 119.2(2)
C27 C28 C23 123.4(2)
C32 C31 C8 124.5(2)
C32 C31 H31 117.7
C8 C31 H31 117.7
C31 C32 C33 125.7(2)
C31 C32 H32 117.2
C33 C32 H32 117.2
C38 C33 C34 116.0(2)
C38 C33 C32 124.7(2)
C34 C33 C32 119.3(2)
F11 C34 C35 117.0(2)
F11 C34 C33 120.2(2)
C35 C34 C33 122.8(2)
F12 C35 C36 120.1(2)
F12 C35 C34 120.9(2)
C36 C35 C34 119.0(2)
F13 C36 C35 120.0(2)
F13 C36 C37 119.6(2)
C35 C36 C37 120.4(2)
F14 C37 C36 119.9(2)
F14 C37 C38 120.5(2)
C36 C37 C38 119.7(2)
F15 C38 C37 117.2(2)
F15 C38 C33 120.8(2)
C37 C38 C33 122.0(2)

loop_
_geom_bond_atom_site_label_1
_geom_bond_atom_site_label_2
_geom_bond_distance
F1 C24 1.337(3)
F2 C25 1.339(3)
F3 C26 1.315(3)
F4 C27 1.341(3)
F5 C28 1.351(3)
F11 C34 1.339(3)
F12 C35 1.341(3)
F13 C36 1.347(3)
F14 C37 1.338(3)
F15 C38 1.334(3)
C1 C14 1.410(3)
C1 C2 1.411(3)
C1 C21 1.523(3)
C2 C3 1.434(3)
C2 C7 1.445(3)
C3 C4 1.361(3)
C3 H3 0.9500
C4 C5 1.422(3)
C4 H4 0.9500
C5 C6 1.355(3)
C5 H5 0.9500
C6 C7 1.434(3)
C6 H6 0.9500
C7 C8 1.409(3)
C8 C9 1.410(3)
C8 C31 1.491(3)
C9 C10 1.437(3)
C9 C14 1.445(3)
C10 C11 1.361(4)
C10 H10 0.9500
C11 C12 1.425(4)
C11 H11 0.9500
C12 C13 1.356(4)
C12 H12 0.9500
C13 C14 1.436(3)
C13 H13 0.9500
C21 C22 1.271(4)
C21 H21 0.9500
C22 C23 1.489(3)
C22 H22 0.9500
C23 C28 1.383(4)
C23 C24 1.388(3)
C24 C25 1.383(4)
C25 C26 1.370(4)
C26 C27 1.380(4)
C27 C28 1.374(4)
C31 C32 1.333(3)
C31 H31 0.9500
C32 C33 1.473(3)
C32 H32 0.9500
C33 C38 1.391(3)
C33 C34 1.393(3)
C34 C35 1.386(3)
C35 C36 1.371(4)
C36 C37 1.377(4)
C37 C38 1.387(3)

loop_
_geom_torsion_atom_site_label_1
_geom_torsion_atom_site_label_2
_geom_torsion_atom_site_label_3
_geom_torsion_atom_site_label_4
_geom_torsion
C14 C1 C2 C3 -177.6(2)
C21 C1 C2 C3 2.2(3)
C14 C1 C2 C7 -0.3(3)
C21 C1 C2 C7 179.54(19)
C1 C2 C3 C4 178.4(2)
C7 C2 C3 C4 1.1(3)
C2 C3 C4 C5 -0.7(4)
C3 C4 C5 C6 -0.1(4)
C4 C5 C6 C7 0.6(4)
C5 C6 C7 C8 -178.6(2)
C5 C6 C7 C2 -0.2(3)
C1 C2 C7 C8 0.4(3)
C3 C2 C7 C8 177.8(2)
C1 C2 C7 C6 -178.0(2)
C3 C2 C7 C6 -0.6(3)
C6 C7 C8 C9 179.3(2)
C2 C7 C8 C9 0.9(3)
C6 C7 C8 C31 -2.4(3)
C2 C7 C8 C31 179.22(19)
C7 C8 C9 C10 175.4(2)
C31 C8 C9 C10 -2.9(4)
C7 C8 C9 C14 -2.2(3)
C31 C8 C9 C14 179.5(2)
C8 C9 C10 C11 179.5(2)
C14 C9 C10 C11 -2.8(4)
C9 C10 C11 C12 0.4(4)
C10 C11 C12 C13 1.8(4)
C11 C12 C13 C14 -1.4(4)
C2 C1 C14 C13 -179.5(2)
C21 C1 C14 C13 0.7(3)
C2 C1 C14 C9 -1.1(3)
C21 C1 C14 C9 179.1(2)
C12 C13 C14 C1 177.5(2)
C12 C13 C14 C9 -1.0(4)
C8 C9 C14 C1 2.3(3)
C10 C9 C14 C1 -175.4(2)
C8 C9 C14 C13 -179.2(2)
C10 C9 C14 C13 3.1(3)
C14 C1 C21 C22 -123.7(3)
C2 C1 C21 C22 56.5(3)
C1 C21 C22 C23 178.3(2)
C21 C22 C23 C28 149.1(3)
C21 C22 C23 C24 -34.4(4)
C28 C23 C24 F1 177.3(2)
C22 C23 C24 F1 0.7(4)
C28 C23 C24 C25 -1.3(4)
C22 C23 C24 C25 -178.0(3)
F1 C24 C25 F2 0.9(4)
C23 C24 C25 F2 179.6(3)
F1 C24 C25 C26 -178.7(3)
C23 C24 C25 C26 -0.1(5)
F2 C25 C26 F3 0.7(5)
C24 C25 C26 F3 -179.6(3)
F2 C25 C26 C27 -179.0(3)
C24 C25 C26 C27 0.7(5)
F3 C26 C27 F4 1.1(4)
C25 C26 C27 F4 -179.2(3)
F3 C26 C27 C28 -179.6(3)
C25 C26 C27 C28 0.1(4)
F4 C27 C28 F5 -0.8(4)
C26 C27 C28 F5 179.9(2)
F4 C27 C28 C23 177.6(2)
C26 C27 C28 C23 -1.7(4)
C24 C23 C28 F5 -179.4(2)
C22 C23 C28 F5 -2.6(4)
C24 C23 C28 C27 2.2(4)
C22 C23 C28 C27 179.0(2)
C7 C8 C31 C32 129.4(2)
C9 C8 C31 C32 -52.2(3)
C8 C31 C32 C33 176.8(2)
C31 C32 C33 C38 25.6(4)
C31 C32 C33 C34 -155.2(2)
C38 C33 C34 F11 178.3(2)
C32 C33 C34 F11 -0.9(3)
C38 C33 C34 C35 -1.7(4)
C32 C33 C34 C35 179.0(2)
F11 C34 C35 F12 -1.2(4)
C33 C34 C35 F12 178.9(2)
F11 C34 C35 C36 179.9(2)
C33 C34 C35 C36 0.0(4)
F12 C35 C36 F13 2.0(4)
C34 C35 C36 F13 -179.1(2)
F12 C35 C36 C37 -177.7(2)
C34 C35 C36 C37 1.2(4)
F13 C36 C37 F14 -0.8(4)
C35 C36 C37 F14 178.9(2)
F13 C36 C37 C38 179.7(2)
C35 C36 C37 C38 -0.6(4)
F14 C37 C38 F15 -0.8(4)
C36 C37 C38 F15 178.7(2)
F14 C37 C38 C33 179.2(2)
C36 C37 C38 C33 -1.3(4)
C34 C33 C38 F15 -177.6(2)
C32 C33 C38 F15 1.6(4)
C34 C33 C38 C37 2.4(4)
C32 C33 C38 C37 -178.4(2)
